data_7233899
loop_
_publ_author_name
'Dou Ma'
'Xia Li'
'Rui Huo'

_publ_section_title
;
 A high-efficiency white light-emitting lanthanide-organic framework
 assembled from 4,4'-oxybis(benzoic acid), 1,10-phenanthroline and oxalate
;
_journal_name_full 'Journal of Materials Chemistry C'
_journal_page_first 9073
_journal_page_last 9076
_journal_paper_doi 10.1039/C4TC01409J
_journal_volume 2
_journal_year 2014
_chemical_formula_sum 'C27 H16 N2 O7 Tb'
_chemical_formula_weight 639.34
_space_group_IT_number 2
_space_group_name_Hall '-P 1'
_space_group_name_H-M_alt 'P -1'
_symmetry_space_group_name_H-M 'P -1'
_atom_sites_solution_hydrogens geom
_atom_sites_solution_primary direct
_atom_sites_solution_secondary difmap
_cell_angle_alpha 76.9920(10)
_cell_angle_beta 83.050(2)
_cell_angle_gamma 66.0220(10)
_cell_formula_units_Z 2
_cell_length_a 10.4973(9)
_cell_length_b 10.7315(9)
_cell_length_c 11.7907(11)
_cell_measurement_temperature 296(2)
_cell_volume 1181.82(18)
_computing_structure_refinement 'SHELXL-97 (Sheldrick, 1997)'
_computing_structure_solution 'SHELXS-97 (Sheldrick, 1990)'
_diffrn_ambient_temperature 296(2)
_diffrn_measured_fraction_theta_full 0.953
_diffrn_measured_fraction_theta_max 0.953
_diffrn_radiation_monochromator graphite
_diffrn_radiation_source 'fine-focus sealed tube'
_diffrn_radiation_type MoK\a
_diffrn_radiation_wavelength 0.71073
_diffrn_reflns_av_R_equivalents 0.0193
_diffrn_reflns_av_sigmaI/netI 0.0446
_diffrn_reflns_limit_h_max 13
_diffrn_reflns_limit_h_min -13
_diffrn_reflns_limit_k_max 13
_diffrn_reflns_limit_k_min -12
_diffrn_reflns_limit_l_max 15
_diffrn_reflns_limit_l_min -8
_diffrn_reflns_number 7085
_diffrn_reflns_theta_full 27.64
_diffrn_reflns_theta_max 27.64
_diffrn_reflns_theta_min 1.77
_exptl_absorpt_coefficient_mu 3.044
_exptl_crystal_density_diffrn 1.797
_exptl_crystal_density_method 'not measured'
_exptl_crystal_F_000 626
_refine_diff_density_max 0.614
_refine_diff_density_min -0.578
_refine_diff_density_rms 0.113
_refine_ls_extinction_method none
_refine_ls_goodness_of_fit_ref 0.880
_refine_ls_hydrogen_treatment mixed
_refine_ls_matrix_type full
_refine_ls_number_parameters 334
_refine_ls_number_reflns 5252
_refine_ls_number_restraints 0
_refine_ls_restrained_S_all 0.880
_refine_ls_R_factor_all 0.0343
_refine_ls_R_factor_gt 0.0299
_refine_ls_shift/su_max 0.001
_refine_ls_shift/su_mean 0.000
_refine_ls_structure_factor_coef Fsqd
_refine_ls_weighting_details 'calc w=1/[\s^2^(Fo^2^)+(0.0525P)^2^+0.4372P] where P=(Fo^2^+2Fc^2^)/3'
_refine_ls_weighting_scheme calc
_refine_ls_wR_factor_gt 0.0748
_refine_ls_wR_factor_ref 0.0778
_reflns_number_gt 4735
_reflns_number_total 5252
_reflns_threshold_expression >2sigma(I)
_cod_data_source_file 1000002.cif
_cod_data_source_block PCOD1000002
_cod_original_sg_symbol_H-M P-1
_cod_database_code 7233899

loop_
_symmetry_equiv_pos_as_xyz
'x, y, z'
'-x, -y, -z'

loop_
_atom_site_label
_atom_site_type_symbol
_atom_site_fract_x
_atom_site_fract_y
_atom_site_fract_z
_atom_site_U_iso_or_equiv
_atom_site_adp_type
_atom_site_occupancy
_atom_site_symmetry_multiplicity
_atom_site_calc_flag
_atom_site_refinement_flags
_atom_site_disorder_assembly
_atom_site_disorder_group
Tb1 Tb 0.990352(12) 0.249953(13) 0.097750(12) 0.02389(4) Uani 1 1 d . . .
O1 O 0.8463(2) 0.2376(2) 0.2704(2) 0.0376(6) Uani 1 1 d . . .
O2 O 0.7399(2) 0.3844(2) 0.1162(2) 0.0376(6) Uani 1 1 d . . .
O3 O 0.2291(2) 0.2794(3) 0.4059(2) 0.0474(6) Uani 1 1 d . . .
O4 O 0.0086(2) 0.5605(2) 0.8470(2) 0.0345(5) Uani 1 1 d . . .
O5 O -0.0302(2) 0.3689(2) 0.90914(19) 0.0344(5) Uani 1 1 d . . .
O6 O 0.8759(2) -0.0704(2) 0.0106(2) 0.0377(6) Uani 1 1 d . . .
O7 O 0.8721(2) 0.1063(2) 0.0829(2) 0.0431(6) Uani 1 1 d . . .
N1 N 1.2438(2) 0.2210(3) 0.0835(2) 0.0300(6) Uani 1 1 d . . .
N2 N 1.1504(3) 0.0473(3) 0.2405(3) 0.0377(7) Uani 1 1 d . . .
C1 C 1.2902(3) 0.3074(3) 0.0125(3) 0.0367(8) Uani 1 1 d . . .
H1A H 1.2252 0.3904 -0.0262 0.044 Uiso 1 1 calc R . .
C2 C 1.4321(4) 0.2821(4) -0.0086(4) 0.0471(10) Uani 1 1 d . . .
H2A H 1.4595 0.3456 -0.0618 0.057 Uiso 1 1 calc R . .
C3 C 1.5280(3) 0.1650(4) 0.0489(4) 0.0459(9) Uani 1 1 d . . .
H3A H 1.6224 0.1478 0.0371 0.055 Uiso 1 1 calc R . .
C4 C 1.4844(3) 0.0686(4) 0.1272(3) 0.0377(8) Uani 1 1 d . . .
C5 C 1.5791(4) -0.0598(4) 0.1890(4) 0.0496(10) Uani 1 1 d . . .
H5A H 1.6746 -0.0828 0.1776 0.060 Uiso 1 1 calc R . .
C6 C 1.5332(4) -0.1475(4) 0.2628(4) 0.0526(11) Uani 1 1 d . . .
H6A H 1.5975 -0.2306 0.3020 0.063 Uiso 1 1 calc R . .
C7 C 1.3872(4) -0.1169(4) 0.2834(4) 0.0467(10) Uani 1 1 d . . .
C8 C 1.3339(4) -0.2043(4) 0.3620(4) 0.0645(13) Uani 1 1 d . . .
H8A H 1.3938 -0.2903 0.4007 0.077 Uiso 1 1 calc R . .
C9 C 1.1936(5) -0.1622(4) 0.3810(4) 0.0666(14) Uani 1 1 d . . .
H9A H 1.1572 -0.2172 0.4358 0.080 Uiso 1 1 calc R . .
C10 C 1.1044(4) -0.0362(4) 0.3181(4) 0.0545(11) Uani 1 1 d . . .
H10A H 1.0086 -0.0098 0.3312 0.065 Uiso 1 1 calc R . .
C11 C 1.2903(3) 0.0096(3) 0.2234(3) 0.0353(8) Uani 1 1 d . . .
C12 C 1.3403(3) 0.1020(3) 0.1421(3) 0.0306(7) Uani 1 1 d . . .
C13 C 0.9270(3) 0.0105(3) 0.0272(3) 0.0279(7) Uani 1 1 d . . .
C14 C 0.7363(3) 0.3122(3) 0.2157(3) 0.0310(7) Uani 1 1 d . . .
C15 C 0.6007(3) 0.3096(3) 0.2675(3) 0.0326(7) Uani 1 1 d . . .
C16 C 0.5998(4) 0.2073(4) 0.3625(3) 0.0502(11) Uani 1 1 d . . .
H16A H 0.6836 0.1440 0.3954 0.060 Uiso 1 1 calc R . .
C17 C 0.4761(4) 0.1978(4) 0.4093(4) 0.0546(11) Uani 1 1 d . . .
H17A H 0.4761 0.1281 0.4726 0.065 Uiso 1 1 calc R . .
C18 C 0.3527(3) 0.2933(4) 0.3603(3) 0.0378(8) Uani 1 1 d . . .
C19 C 0.3515(4) 0.3924(4) 0.2658(4) 0.0480(10) Uani 1 1 d . . .
H19A H 0.2674 0.4546 0.2326 0.058 Uiso 1 1 calc R . .
C20 C 0.4756(3) 0.4007(4) 0.2189(3) 0.0448(10) Uani 1 1 d . . .
H20A H 0.4746 0.4686 0.1538 0.054 Uiso 1 1 calc R . .
C21 C 0.1798(3) 0.3227(3) 0.5098(3) 0.0331(7) Uani 1 1 d . . .
C22 C 0.1833(3) 0.4409(3) 0.5339(3) 0.0352(8) Uani 1 1 d . . .
H22A H 0.2241 0.4929 0.4803 0.042 Uiso 1 1 calc R . .
C23 C 0.1265(3) 0.4821(3) 0.6371(3) 0.0323(7) Uani 1 1 d . . .
H23A H 0.1276 0.5631 0.6521 0.039 Uiso 1 1 calc R . .
C24 C 0.0677(3) 0.4045(3) 0.7192(3) 0.0258(6) Uani 1 1 d . . .
C25 C 0.0655(3) 0.2843(3) 0.6945(3) 0.0341(7) Uani 1 1 d . . .
H25A H 0.0268 0.2308 0.7487 0.041 Uiso 1 1 calc R . .
C26 C 0.1204(3) 0.2448(3) 0.5906(3) 0.0388(8) Uani 1 1 d . . .
H26A H 0.1177 0.1651 0.5742 0.047 Uiso 1 1 calc R . .
C27 C 0.0107(3) 0.4486(3) 0.8327(3) 0.0274(7) Uani 1 1 d . . .

loop_
_atom_site_aniso_label
_atom_site_aniso_U_11
_atom_site_aniso_U_22
_atom_site_aniso_U_33
_atom_site_aniso_U_23
_atom_site_aniso_U_13
_atom_site_aniso_U_12
Tb1 0.01763(6) 0.02515(6) 0.03024(8) -0.00932(5) 0.00420(5) -0.00906(5)
O1 0.0267(10) 0.0506(12) 0.0354(12) -0.0118(10) 0.0040(9) -0.0148(9)
O2 0.0257(10) 0.0346(11) 0.0462(14) -0.0051(10) 0.0097(10) -0.0097(9)
O3 0.0401(11) 0.0800(14) 0.0427(13) -0.0355(11) 0.0224(10) -0.0387(11)
O4 0.0349(11) 0.0336(10) 0.0415(12) -0.0192(9) 0.0037(10) -0.0153(9)
O5 0.0392(11) 0.0416(11) 0.0272(11) -0.0093(9) 0.0069(9) -0.0213(9)
O6 0.0233(9) 0.0395(10) 0.0590(15) -0.0250(10) 0.0116(10) -0.0167(8)
O7 0.0293(10) 0.0475(11) 0.0678(15) -0.0383(11) 0.0217(10) -0.0226(9)
N1 0.0217(11) 0.0300(12) 0.0394(14) -0.0104(11) 0.0006(10) -0.0098(9)
N2 0.0301(12) 0.0384(14) 0.0416(16) 0.0020(12) -0.0051(12) -0.0145(11)
C1 0.0248(13) 0.0377(16) 0.047(2) -0.0058(14) -0.0012(14) -0.0129(12)
C2 0.0342(16) 0.0477(18) 0.063(2) -0.0066(17) 0.0078(17) -0.0238(14)
C3 0.0238(14) 0.057(2) 0.061(2) -0.0172(18) 0.0023(15) -0.0186(14)
C4 0.0216(13) 0.0445(17) 0.0475(19) -0.0177(15) -0.0006(13) -0.0090(13)
C5 0.0221(15) 0.058(2) 0.061(2) -0.0120(19) -0.0065(16) -0.0064(15)
C6 0.0297(17) 0.048(2) 0.064(3) -0.0035(19) -0.0176(17) 0.0017(16)
C7 0.0406(18) 0.0397(18) 0.053(2) -0.0018(16) -0.0094(17) -0.0104(15)
C8 0.050(2) 0.049(2) 0.080(3) 0.017(2) -0.023(2) -0.0145(19)
C9 0.058(2) 0.054(2) 0.080(3) 0.024(2) -0.016(2) -0.0284(19)
C10 0.0367(17) 0.053(2) 0.066(3) 0.0092(19) -0.0044(18) -0.0196(16)
C11 0.0264(14) 0.0366(15) 0.0431(19) -0.0084(14) -0.0024(13) -0.0119(12)
C12 0.0212(12) 0.0318(14) 0.0404(17) -0.0118(13) -0.0043(12) -0.0085(11)
C13 0.0211(13) 0.0268(13) 0.0369(16) -0.0081(12) 0.0032(12) -0.0108(11)
C14 0.0255(13) 0.0328(13) 0.0393(17) -0.0180(12) 0.0111(12) -0.0139(11)
C15 0.0247(13) 0.0393(15) 0.0366(16) -0.0177(13) 0.0086(12) -0.0128(12)
C16 0.0344(17) 0.058(2) 0.047(2) -0.0023(18) 0.0061(16) -0.0122(17)
C17 0.050(2) 0.065(2) 0.047(2) -0.0047(18) 0.0137(18) -0.0277(18)
C18 0.0289(14) 0.0561(17) 0.0398(17) -0.0262(14) 0.0173(13) -0.0244(13)
C19 0.0256(15) 0.059(2) 0.052(2) -0.0104(18) 0.0054(16) -0.0118(15)
C20 0.0313(16) 0.052(2) 0.044(2) -0.0010(16) 0.0043(15) -0.0150(15)
C21 0.0241(13) 0.0481(16) 0.0330(16) -0.0186(13) 0.0080(12) -0.0170(12)
C22 0.0320(14) 0.0433(16) 0.0356(17) -0.0104(13) 0.0078(13) -0.0213(13)
C23 0.0348(15) 0.0313(14) 0.0319(16) -0.0080(12) 0.0039(13) -0.0144(12)
C24 0.0209(12) 0.0280(13) 0.0287(15) -0.0079(11) 0.0013(11) -0.0090(11)
C25 0.0409(15) 0.0366(14) 0.0324(16) -0.0123(12) 0.0093(13) -0.0229(13)
C26 0.0417(16) 0.0445(16) 0.0421(18) -0.0203(14) 0.0128(14) -0.0265(13)
C27 0.0148(11) 0.0334(14) 0.0311(15) -0.0084(12) -0.0016(11) -0.0052(11)

loop_
_atom_type_symbol
_atom_type_description
_atom_type_scat_dispersion_real
_atom_type_scat_dispersion_imag
_atom_type_scat_source
C C 0.0033 0.0016 'International Tables Vol C Tables 4.2.6.8 and 6.1.1.4'
H H 0.0000 0.0000 'International Tables Vol C Tables 4.2.6.8 and 6.1.1.4'
N N 0.0061 0.0033 'International Tables Vol C Tables 4.2.6.8 and 6.1.1.4'
O O 0.0106 0.0060 'International Tables Vol C Tables 4.2.6.8 and 6.1.1.4'
Tb Tb -0.1723 4.1537 'International Tables Vol C Tables 4.2.6.8 and 6.1.1.4'

loop_
_geom_angle_atom_site_label_1
_geom_angle_atom_site_label_2
_geom_angle_atom_site_label_3
_geom_angle
_geom_angle_site_symmetry_1
_geom_angle_site_symmetry_3
O4 Tb1 O5 88.67(8) 2_666 1_654
O4 Tb1 O7 150.10(8) 2_666 .
O5 Tb1 O7 97.99(9) 1_654 .
O4 Tb1 O1 83.84(8) 2_666 .
O5 Tb1 O1 138.98(7) 1_654 .
O7 Tb1 O1 72.01(8) . .
O4 Tb1 O6 142.48(8) 2_666 2_755
O5 Tb1 O6 77.09(8) 1_654 2_755
O7 Tb1 O6 67.15(7) . 2_755
O1 Tb1 O6 128.93(8) . 2_755
O4 Tb1 O2 79.78(8) 2_666 .
O5 Tb1 O2 85.11(8) 1_654 .
O7 Tb1 O2 71.86(8) . .
O1 Tb1 O2 53.88(7) . .
O6 Tb1 O2 132.01(8) 2_755 .
O4 Tb1 N1 74.22(8) 2_666 .
O5 Tb1 N1 87.97(8) 1_654 .
O7 Tb1 N1 134.81(8) . .
O1 Tb1 N1 127.79(8) . .
O6 Tb1 N1 70.79(8) 2_755 .
O2 Tb1 N1 153.22(8) . .
O4 Tb1 N2 103.45(9) 2_666 .
O5 Tb1 N2 144.68(8) 1_654 .
O7 Tb1 N2 87.82(9) . .
O1 Tb1 N2 75.94(8) . .
O6 Tb1 N2 73.23(9) 2_755 .
O2 Tb1 N2 129.34(8) . .
N1 Tb1 N2 64.55(9) . .
O4 Tb1 C14 84.85(9) 2_666 .
O5 Tb1 C14 112.03(9) 1_654 .
O7 Tb1 C14 65.59(8) . .
O1 Tb1 C14 27.23(8) . .
O6 Tb1 C14 132.66(9) 2_755 .
O2 Tb1 C14 27.21(8) . .
N1 Tb1 C14 150.84(10) . .
N2 Tb1 C14 102.13(9) . .
C14 O1 Tb1 92.21(19) . .
C14 O2 Tb1 90.22(17) . .
C21 O3 C18 115.8(3) . .
C27 O4 Tb1 171.3(2) . 2_666
C27 O5 Tb1 145.4(2) . 1_456
C13 O6 Tb1 119.48(18) . 2_755
C13 O7 Tb1 120.31(19) . .
C1 N1 C12 117.3(3) . .
C1 N1 Tb1 123.4(2) . .
C12 N1 Tb1 118.8(2) . .
C10 N2 C11 118.4(3) . .
C10 N2 Tb1 122.2(2) . .
C11 N2 Tb1 118.4(2) . .
N1 C1 C2 123.8(3) . .
N1 C1 H1A 118.1 . .
C2 C1 H1A 118.1 . .
C3 C2 C1 119.3(3) . .
C3 C2 H2A 120.3 . .
C1 C2 H2A 120.3 . .
C2 C3 C4 119.5(3) . .
C2 C3 H3A 120.3 . .
C4 C3 H3A 120.3 . .
C12 C4 C3 117.3(3) . .
C12 C4 C5 119.5(3) . .
C3 C4 C5 123.1(3) . .
C6 C5 C4 121.1(3) . .
C6 C5 H5A 119.5 . .
C4 C5 H5A 119.5 . .
C5 C6 C7 121.6(3) . .
C5 C6 H6A 119.2 . .
C7 C6 H6A 119.2 . .
C8 C7 C11 117.5(3) . .
C8 C7 C6 123.7(3) . .
C11 C7 C6 118.7(4) . .
C9 C8 C7 119.3(4) . .
C9 C8 H8A 120.3 . .
C7 C8 H8A 120.3 . .
C8 C9 C10 119.8(4) . .
C8 C9 H9A 120.1 . .
C10 C9 H9A 120.1 . .
N2 C10 C9 122.6(4) . .
N2 C10 H10A 118.7 . .
C9 C10 H10A 118.7 . .
N2 C11 C7 122.1(3) . .
N2 C11 C12 118.5(3) . .
C7 C11 C12 119.4(3) . .
N1 C12 C4 122.7(3) . .
N1 C12 C11 117.7(3) . .
C4 C12 C11 119.6(3) . .
O7 C13 O6 127.0(3) . .
O7 C13 C13 116.7(3) . 2_755
O6 C13 C13 116.4(3) . 2_755
O2 C14 O1 121.1(3) . .
O2 C14 C15 119.5(3) . .
O1 C14 C15 119.3(3) . .
O2 C14 Tb1 62.57(15) . .
O1 C14 Tb1 60.56(16) . .
C15 C14 Tb1 163.1(2) . .
C20 C15 C16 118.5(3) . .
C20 C15 C14 121.8(3) . .
C16 C15 C14 119.5(3) . .
C17 C16 C15 121.0(3) . .
C17 C16 H16A 119.5 . .
C15 C16 H16A 119.5 . .
C18 C17 C16 118.8(4) . .
C18 C17 H17A 120.6 . .
C16 C17 H17A 120.6 . .
C19 C18 C17 121.2(3) . .
C19 C18 O3 120.6(3) . .
C17 C18 O3 118.1(3) . .
C18 C19 C20 119.7(3) . .
C18 C19 H19A 120.1 . .
C20 C19 H19A 120.1 . .
C15 C20 C19 120.8(3) . .
C15 C20 H20A 119.6 . .
C19 C20 H20A 119.6 . .
O3 C21 C22 122.8(3) . .
O3 C21 C26 117.4(3) . .
C22 C21 C26 119.7(3) . .
C23 C22 C21 120.0(3) . .
C23 C22 H22A 120.0 . .
C21 C22 H22A 120.0 . .
C22 C23 C24 120.8(3) . .
C22 C23 H23A 119.6 . .
C24 C23 H23A 119.6 . .
C23 C24 C25 118.8(3) . .
C23 C24 C27 120.0(3) . .
C25 C24 C27 121.2(3) . .
C26 C25 C24 120.1(3) . .
C26 C25 H25A 119.9 . .
C24 C25 H25A 119.9 . .
C25 C26 C21 120.5(3) . .
C25 C26 H26A 119.8 . .
C21 C26 H26A 119.8 . .
O4 C27 O5 123.7(3) . .
O4 C27 C24 118.1(3) . .
O5 C27 C24 118.1(3) . .

loop_
_geom_bond_atom_site_label_1
_geom_bond_atom_site_label_2
_geom_bond_distance
_geom_bond_site_symmetry_2
Tb1 O4 2.275(2) 2_666
Tb1 O5 2.288(2) 1_654
Tb1 O7 2.383(2) .
Tb1 O1 2.397(2) .
Tb1 O6 2.407(2) 2_755
Tb1 O2 2.441(2) .
Tb1 N1 2.539(2) .
Tb1 N2 2.540(3) .
Tb1 C14 2.750(3) .
O1 C14 1.259(4) .
O2 C14 1.258(4) .
O3 C21 1.375(4) .
O3 C18 1.395(4) .
O4 C27 1.242(4) .
O4 Tb1 2.275(2) 2_666
O5 C27 1.259(4) .
O5 Tb1 2.288(2) 1_456
O6 C13 1.249(4) .
O6 Tb1 2.407(2) 2_755
O7 C13 1.245(4) .
N1 C1 1.311(4) .
N1 C12 1.362(4) .
N2 C10 1.322(5) .
N2 C11 1.358(4) .
C1 C2 1.402(5) .
C1 H1A 0.9300 .
C2 C3 1.343(5) .
C2 H2A 0.9300 .
C3 C4 1.408(5) .
C3 H3A 0.9300 .
C4 C12 1.404(4) .
C4 C5 1.424(5) .
C5 C6 1.332(6) .
C5 H5A 0.9300 .
C6 C7 1.433(5) .
C6 H6A 0.9300 .
C7 C8 1.400(6) .
C7 C11 1.413(5) .
C8 C9 1.359(6) .
C8 H8A 0.9300 .
C9 C10 1.394(5) .
C9 H9A 0.9300 .
C10 H10A 0.9300 .
C11 C12 1.431(5) .
C13 C13 1.536(6) 2_755
C14 C15 1.488(4) .
C15 C20 1.377(4) .
C15 C16 1.383(5) .
C16 C17 1.382(5) .
C16 H16A 0.9300 .
C17 C18 1.378(5) .
C17 H17A 0.9300 .
C18 C19 1.353(5) .
C19 C20 1.382(5) .
C19 H19A 0.9300 .
C20 H20A 0.9300 .
C21 C22 1.377(5) .
C21 C26 1.385(5) .
C22 C23 1.372(5) .
C22 H22A 0.9300 .
C23 C24 1.387(4) .
C23 H23A 0.9300 .
C24 C25 1.395(4) .
C24 C27 1.495(4) .
C25 C26 1.371(5) .
C25 H25A 0.9300 .
C26 H26A 0.9300 .

loop_
_geom_torsion_atom_site_label_1
_geom_torsion_atom_site_label_2
_geom_torsion_atom_site_label_3
_geom_torsion_atom_site_label_4
_geom_torsion
_geom_torsion_site_symmetry_1
_geom_torsion_site_symmetry_2
_geom_torsion_site_symmetry_3
_geom_torsion_site_symmetry_4
O4 Tb1 O1 C14 90.7(2) 2_666 . . .
O5 Tb1 O1 C14 9.9(3) 1_654 . . .
O7 Tb1 O1 C14 -71.4(2) . . . .
O6 Tb1 O1 C14 -109.5(2) 2_755 . . .
O2 Tb1 O1 C14 8.88(18) . . . .
N1 Tb1 O1 C14 155.26(18) . . . .
N2 Tb1 O1 C14 -163.7(2) . . . .
O4 Tb1 O2 C14 -98.7(2) 2_666 . . .
O5 Tb1 O2 C14 171.8(2) 1_654 . . .
O7 Tb1 O2 C14 71.7(2) . . . .
O1 Tb1 O2 C14 -8.89(19) . . . .
O6 Tb1 O2 C14 104.0(2) 2_755 . . .
N1 Tb1 O2 C14 -112.6(2) . . . .
N2 Tb1 O2 C14 0.4(2) . . . .
O4 Tb1 O7 C13 172.2(2) 2_666 . . .
O5 Tb1 O7 C13 70.8(2) 1_654 . . .
O1 Tb1 O7 C13 -150.1(3) . . . .
O6 Tb1 O7 C13 -1.5(2) 2_755 . . .
O2 Tb1 O7 C13 153.0(3) . . . .
N1 Tb1 O7 C13 -24.3(3) . . . .
N2 Tb1 O7 C13 -74.2(2) . . . .
C14 Tb1 O7 C13 -178.6(3) . . . .
O4 Tb1 N1 C1 -62.8(3) 2_666 . . .
O5 Tb1 N1 C1 26.4(3) 1_654 . . .
O7 Tb1 N1 C1 125.7(3) . . . .
O1 Tb1 N1 C1 -131.6(3) . . . .
O6 Tb1 N1 C1 103.5(3) 2_755 . . .
O2 Tb1 N1 C1 -48.5(4) . . . .
N2 Tb1 N1 C1 -176.5(3) . . . .
C14 Tb1 N1 C1 -108.5(3) . . . .
O4 Tb1 N1 C12 125.1(2) 2_666 . . .
O5 Tb1 N1 C12 -145.7(2) 1_654 . . .
O7 Tb1 N1 C12 -46.5(3) . . . .
O1 Tb1 N1 C12 56.2(3) . . . .
O6 Tb1 N1 C12 -68.7(2) 2_755 . . .
O2 Tb1 N1 C12 139.3(2) . . . .
N2 Tb1 N1 C12 11.4(2) . . . .
C14 Tb1 N1 C12 79.3(3) . . . .
O4 Tb1 N2 C10 114.1(3) 2_666 . . .
O5 Tb1 N2 C10 -138.7(3) 1_654 . . .
O7 Tb1 N2 C10 -37.9(3) . . . .
O1 Tb1 N2 C10 34.1(3) . . . .
O6 Tb1 N2 C10 -104.7(3) 2_755 . . .
O2 Tb1 N2 C10 26.4(4) . . . .
N1 Tb1 N2 C10 179.1(4) . . . .
C14 Tb1 N2 C10 26.6(3) . . . .
O4 Tb1 N2 C11 -77.3(3) 2_666 . . .
O5 Tb1 N2 C11 29.9(3) 1_654 . . .
O7 Tb1 N2 C11 130.7(3) . . . .
O1 Tb1 N2 C11 -157.3(3) . . . .
O6 Tb1 N2 C11 63.9(3) 2_755 . . .
O2 Tb1 N2 C11 -165.0(2) . . . .
N1 Tb1 N2 C11 -12.4(2) . . . .
C14 Tb1 N2 C11 -164.9(3) . . . .
C12 N1 C1 C2 2.0(5) . . . .
Tb1 N1 C1 C2 -170.3(3) . . . .
N1 C1 C2 C3 -2.1(6) . . . .
C1 C2 C3 C4 1.4(6) . . . .
C2 C3 C4 C12 -0.9(6) . . . .
C2 C3 C4 C5 178.0(4) . . . .
C12 C4 C5 C6 -1.6(6) . . . .
C3 C4 C5 C6 179.5(4) . . . .
C4 C5 C6 C7 0.0(7) . . . .
C5 C6 C7 C8 -178.6(5) . . . .
C5 C6 C7 C11 0.0(7) . . . .
C11 C7 C8 C9 -2.8(7) . . . .
C6 C7 C8 C9 175.8(5) . . . .
C7 C8 C9 C10 3.2(8) . . . .
C11 N2 C10 C9 -1.3(7) . . . .
Tb1 N2 C10 C9 167.2(4) . . . .
C8 C9 C10 N2 -1.2(8) . . . .
C10 N2 C11 C7 1.8(6) . . . .
Tb1 N2 C11 C7 -167.3(3) . . . .
C10 N2 C11 C12 -178.1(4) . . . .
Tb1 N2 C11 C12 12.9(4) . . . .
C8 C7 C11 N2 0.3(6) . . . .
C6 C7 C11 N2 -178.4(4) . . . .
C8 C7 C11 C12 -179.9(4) . . . .
C6 C7 C11 C12 1.4(6) . . . .
C1 N1 C12 C4 -1.4(5) . . . .
Tb1 N1 C12 C4 171.2(3) . . . .
C1 N1 C12 C11 177.5(3) . . . .
Tb1 N1 C12 C11 -9.8(4) . . . .
C3 C4 C12 N1 0.9(5) . . . .
C5 C4 C12 N1 -178.1(3) . . . .
C3 C4 C12 C11 -178.0(3) . . . .
C5 C4 C12 C11 3.0(5) . . . .
N2 C11 C12 N1 -2.1(5) . . . .
C7 C11 C12 N1 178.1(3) . . . .
N2 C11 C12 C4 176.9(3) . . . .
C7 C11 C12 C4 -3.0(5) . . . .
Tb1 O7 C13 O6 -178.5(2) . . . .
Tb1 O7 C13 C13 1.4(4) . . . 2_755
Tb1 O6 C13 O7 -178.6(3) 2_755 . . .
Tb1 O6 C13 C13 1.5(4) 2_755 . . 2_755
Tb1 O2 C14 O1 16.1(3) . . . .
Tb1 O2 C14 C15 -161.0(3) . . . .
Tb1 O1 C14 O2 -16.4(3) . . . .
Tb1 O1 C14 C15 160.6(3) . . . .
O4 Tb1 C14 O2 77.6(2) 2_666 . . .
O5 Tb1 C14 O2 -8.8(2) 1_654 . . .
O7 Tb1 C14 O2 -97.8(2) . . . .
O1 Tb1 C14 O2 164.2(3) . . . .
O6 Tb1 C14 O2 -101.4(2) 2_755 . . .
N1 Tb1 C14 O2 121.4(2) . . . .
N2 Tb1 C14 O2 -179.70(19) . . . .
O4 Tb1 C14 O1 -86.5(2) 2_666 . . .
O5 Tb1 C14 O1 -173.01(18) 1_654 . . .
O7 Tb1 C14 O1 98.1(2) . . . .
O6 Tb1 C14 O1 94.4(2) 2_755 . . .
O2 Tb1 C14 O1 -164.2(3) . . . .
N1 Tb1 C14 O1 -42.7(3) . . . .
N2 Tb1 C14 O1 16.1(2) . . . .
O4 Tb1 C14 C15 179.3(8) 2_666 . . .
O5 Tb1 C14 C15 92.8(8) 1_654 . . .
O7 Tb1 C14 C15 3.9(8) . . . .
O1 Tb1 C14 C15 -94.2(8) . . . .
O6 Tb1 C14 C15 0.2(8) 2_755 . . .
O2 Tb1 C14 C15 101.7(8) . . . .
N1 Tb1 C14 C15 -136.9(7) . . . .
N2 Tb1 C14 C15 -78.0(8) . . . .
O2 C14 C15 C20 -10.8(5) . . . .
O1 C14 C15 C20 172.1(3) . . . .
Tb1 C14 C15 C20 -103.3(8) . . . .
O2 C14 C15 C16 164.8(3) . . . .
O1 C14 C15 C16 -12.4(5) . . . .
Tb1 C14 C15 C16 72.2(9) . . . .
C20 C15 C16 C17 -1.1(6) . . . .
C14 C15 C16 C17 -176.8(4) . . . .
C15 C16 C17 C18 -0.7(7) . . . .
C16 C17 C18 C19 2.1(6) . . . .
C16 C17 C18 O3 177.8(4) . . . .
C21 O3 C18 C19 -107.4(4) . . . .
C21 O3 C18 C17 76.8(4) . . . .
C17 C18 C19 C20 -1.6(6) . . . .
O3 C18 C19 C20 -177.2(4) . . . .
C16 C15 C20 C19 1.6(6) . . . .
C14 C15 C20 C19 177.2(4) . . . .
C18 C19 C20 C15 -0.3(6) . . . .
C18 O3 C21 C22 40.3(4) . . . .
C18 O3 C21 C26 -141.9(3) . . . .
O3 C21 C22 C23 177.0(3) . . . .
C26 C21 C22 C23 -0.8(5) . . . .
C21 C22 C23 C24 1.3(5) . . . .
C22 C23 C24 C25 -0.8(5) . . . .
C22 C23 C24 C27 178.0(3) . . . .
C23 C24 C25 C26 -0.2(5) . . . .
C27 C24 C25 C26 -179.0(3) . . . .
C24 C25 C26 C21 0.7(5) . . . .
O3 C21 C26 C25 -178.1(3) . . . .
C22 C21 C26 C25 -0.2(5) . . . .
Tb1 O4 C27 O5 30.2(15) 2_666 . . .
Tb1 O4 C27 C24 -148.5(12) 2_666 . . .
Tb1 O5 C27 O4 -53.2(5) 1_456 . . .
Tb1 O5 C27 C24 125.5(3) 1_456 . . .
C23 C24 C27 O4 5.1(4) . . . .
C25 C24 C27 O4 -176.1(3) . . . .
C23 C24 C27 O5 -173.6(3) . . . .
C25 C24 C27 O5 5.1(4) . . . .
